data_1522112
loop_
_publ_author_name
'Venturini, G.'
'Verniere, A.'

_publ_section_title
;
 New Al B2 - and Gd Si2 - type derivative compounds in the Y Ga - Ge
 system
;
_journal_name_full 'Journal of Alloys Compd.'
_journal_page_first 213
_journal_page_last 219
_journal_volume 298
_journal_year 2000
_chemical_formula_sum 'Ga0.555 Ge1.195 Y'
_chemical_name_systematic 'Y (Ga0.555 Ge1.195)'
_space_group_IT_number 74
_symmetry_space_group_name_Hall '-I 2b 2'
_symmetry_space_group_name_H-M 'I m m a'
_cell_angle_alpha 90
_cell_angle_beta 90
_cell_angle_gamma 90
_cell_formula_units_Z 4
_cell_length_a 4.098
_cell_length_b 4.077
_cell_length_c 13.93
_cell_volume 232.736
_citation_journal_id_ASTM JALCEU
_cod_data_source_file Venturini_JALCEU_2000_1283.cif
_cod_data_source_block Ga0.555Ge1.195Y1
_cod_original_cell_volume 232.7361
_cod_original_formula_sum 'Ga0.555 Ge1.195 Y1'
_cod_database_code 1522112

loop_
_symmetry_equiv_pos_as_xyz
x,y,z
-x,-y+1/2,z
x,-y,-z
-x,y+1/2,-z
-x,-y,-z
x,y-1/2,-z
-x,y,z
x,-y-1/2,z
x+1/2,y+1/2,z+1/2
-x+1/2,-y+1,z+1/2
x+1/2,-y+1/2,-z+1/2
-x+1/2,y+1,-z+1/2
-x+1/2,-y+1/2,-z+1/2
x+1/2,y,-z+1/2
-x+1/2,y+1/2,z+1/2
x+1/2,-y,z+1/2

loop_
_atom_site_label
_atom_site_type_symbol
_atom_site_fract_x
_atom_site_fract_y
_atom_site_fract_z
_atom_site_occupancy
_atom_site_U_iso_or_equiv
Ge2 Ge 0 0.155 0.028 0.256 0.0
Ga2 Ga 0 0.155 0.028 0.119 0.0
Y1 Y 0 0.75 0.3754 1 0.0
Ga1 Ga 0 0.25 0.1998 0.317 0.0
Ge1 Ge 0 0.25 0.1998 0.683 0.0
